data_8103249
loop_
_publ_author_name
'Pu-Zhou Hu'
'Xiang-Dong Han'

_publ_section_title
;
 Crystal structure of
 catena-{2,2'-[ethylene-1,2-dithio]-bis(5-methyl-1,3,4-thiadiazole)}bis(2,4,6-trinitro-
 phenolate)copper(II), Cu(C8H10N4S4)(C6H2N3O7)2
;
_journal_issue 4
_journal_name_full 'Zeitschrift f\"ur Kristallographie - New Crystal Structures'
_journal_page_first 459
_journal_volume 226
_journal_year 2011
_chemical_formula_sum 'C20 H14 Cu N10 O14 S4'
_chemical_formula_weight 810.19
_space_group_IT_number 2
_symmetry_cell_setting triclinic
_symmetry_space_group_name_Hall '-P 1'
_symmetry_space_group_name_H-M 'P -1'
_atom_sites_solution_hydrogens geom
_atom_sites_solution_primary direct
_atom_sites_solution_secondary difmap
_audit_creation_method SHELXL-97
_cell_angle_alpha 66.8760(10)
_cell_angle_beta 85.434(2)
_cell_angle_gamma 70.6060(10)
_cell_formula_units_Z 1
_cell_length_a 8.9671(12)
_cell_length_b 9.2622(12)
_cell_length_c 10.6485(14)
_cell_measurement_reflns_used 3006
_cell_measurement_temperature 291(2)
_cell_measurement_theta_max 27.97
_cell_measurement_theta_min 2.41
_cell_volume 765.89(17)
_computing_cell_refinement 'Bruker SMART'
_computing_data_collection 'Bruker SMART'
_computing_data_reduction 'Bruker SAINT'
_computing_molecular_graphics 'Bruker SHELXTL'
_computing_publication_material 'Bruker SHELXTL'
_computing_structure_refinement 'SHELXL-97 (Sheldrick, 1997)'
_computing_structure_solution 'SHELXS-97 (Sheldrick, 1990)'
_diffrn_ambient_temperature 291(2)
_diffrn_measured_fraction_theta_full 0.969
_diffrn_measured_fraction_theta_max 0.969
_diffrn_measurement_device_type 'CCD area detector'
_diffrn_measurement_method 'phi and omega scans'
_diffrn_radiation_monochromator graphite
_diffrn_radiation_source 'fine-focus sealed tube'
_diffrn_radiation_type MoK\a
_diffrn_radiation_wavelength 0.71073
_diffrn_reflns_av_R_equivalents 0.0139
_diffrn_reflns_av_sigmaI/netI 0.0209
_diffrn_reflns_limit_h_max 10
_diffrn_reflns_limit_h_min -10
_diffrn_reflns_limit_k_max 11
_diffrn_reflns_limit_k_min -11
_diffrn_reflns_limit_l_max 12
_diffrn_reflns_limit_l_min -12
_diffrn_reflns_number 5393
_diffrn_reflns_theta_full 25.49
_diffrn_reflns_theta_max 25.49
_diffrn_reflns_theta_min 2.53
_exptl_absorpt_coefficient_mu 1.070
_exptl_absorpt_correction_T_max 0.7947
_exptl_absorpt_correction_T_min 0.6243
_exptl_absorpt_correction_type multi-scan
_exptl_absorpt_process_details SADABS
_exptl_crystal_density_diffrn 1.757
_exptl_crystal_density_method 'not measured'
_exptl_crystal_F_000 409
_exptl_crystal_size_max 0.49
_exptl_crystal_size_mid 0.36
_exptl_crystal_size_min 0.22
_refine_diff_density_max 0.365
_refine_diff_density_min -0.401
_refine_diff_density_rms 0.056
_refine_ls_extinction_method none
_refine_ls_goodness_of_fit_ref 1.037
_refine_ls_hydrogen_treatment constr
_refine_ls_matrix_type full
_refine_ls_number_parameters 224
_refine_ls_number_reflns 2759
_refine_ls_number_restraints 0
_refine_ls_restrained_S_all 1.037
_refine_ls_R_factor_all 0.0339
_refine_ls_R_factor_gt 0.0298
_refine_ls_shift/su_max 0.001
_refine_ls_shift/su_mean 0.000
_refine_ls_structure_factor_coef Fsqd
_refine_ls_weighting_details 'calc w=1/[\s^2^(Fo^2^)+(0.0398P)^2^+0.4684P] where P=(Fo^2^+2Fc^2^)/3'
_refine_ls_weighting_scheme calc
_refine_ls_wR_factor_gt 0.0760
_refine_ls_wR_factor_ref 0.0794
_reflns_number_gt 2472
_reflns_number_total 2759
_reflns_threshold_expression >2sigma(I)
_cod_data_source_file 1267-3593.cff
_cod_data_source_block a
_cod_depositor_comments
;
The following automatic conversions were performed:

'_symmetry_cell_setting' value 'Triclinic' changed to 'triclinic'
according to /home/saulius/struct/CIF-dictionaries/cif_core.dic
dictionary named 'cif_core.dic' version 2.4.1 from
2010-06-29.

'_exptl_absorpt_correction_type' value 'MULTI-SCAN'
changed to 'multi-scan' according to
/home/saulius/struct/CIF-dictionaries/cif_core.dic dictionary named
'cif_core.dic' version 2.4.1 from
2010-06-29.

'_refine_ls_hydrogen_treatment' value 'CONSTR' changed
to 'constr' according to
/home/saulius/struct/CIF-dictionaries/cif_core.dic dictionary named
'cif_core.dic' version 2.4.1 from 2010-06-29.

Automatic conversion script
Id: cif_fix_values 1715 2011-07-08 13:25:40Z adriana 
;
_cod_original_sg_symbol_H-M P-1
_cod_database_code 8103249

loop_
_symmetry_equiv_pos_as_xyz
'x, y, z'
'-x, -y, -z'

loop_
_atom_site_label
_atom_site_type_symbol
_atom_site_fract_x
_atom_site_fract_y
_atom_site_fract_z
_atom_site_U_iso_or_equiv
_atom_site_adp_type
_atom_site_occupancy
_atom_site_symmetry_multiplicity
_atom_site_calc_flag
_atom_site_refinement_flags
Cu1 Cu 0.0000 0.0000 1.0000 0.02643(12) Uani 1 2 d S
S1 S 0.48473(7) -0.13589(8) 1.19192(7) 0.04175(17) Uani 1 1 d .
S2 S 0.63951(7) -0.37369(9) 1.05433(8) 0.04957(19) Uani 1 1 d .
O1 O 0.06946(19) 0.05900(19) 0.81493(15) 0.0362(4) Uani 1 1 d .
O2 O 0.4028(4) -0.0908(3) 0.6288(3) 0.1080(11) Uani 1 1 d .
O3 O 0.1593(4) -0.0720(4) 0.6127(3) 0.1056(10) Uani 1 1 d .
O4 O 0.3677(4) 0.5122(4) 0.3429(3) 0.1172(12) Uani 1 1 d .
O5 O 0.2486(4) 0.6841(3) 0.4334(3) 0.1058(10) Uani 1 1 d .
O6 O -0.0747(3) 0.5404(2) 0.8020(3) 0.0854(8) Uani 1 1 d .
O7 O -0.0361(2) 0.2891(2) 0.93853(18) 0.0472(4) Uani 1 1 d .
N1 N 0.2242(2) -0.0680(2) 1.07197(18) 0.0314(4) Uani 1 1 d .
N2 N 0.3320(2) -0.1812(2) 1.02594(19) 0.0335(4) Uani 1 1 d .
N3 N 0.2610(3) -0.0171(3) 0.6214(2) 0.0593(7) Uani 1 1 d .
N4 N 0.2884(3) 0.5472(4) 0.4298(3) 0.0638(7) Uani 1 1 d .
N5 N -0.0147(2) 0.3919(2) 0.8301(2) 0.0396(5) Uani 1 1 d .
C1 C 0.1939(3) 0.0803(3) 1.2279(3) 0.0467(6) Uani 1 1 d .
H1A H 0.0964 0.1539 1.1758 0.070 Uiso 1 1 calc R
H1B H 0.2560 0.1442 1.2344 0.070 Uiso 1 1 calc R
H1C H 0.1714 0.0151 1.3181 0.070 Uiso 1 1 calc R
C2 C 0.2838(3) -0.0317(3) 1.1590(2) 0.0336(5) Uani 1 1 d .
C3 C 0.4726(3) -0.2287(3) 1.0822(2) 0.0350(5) Uani 1 1 d .
C4 C 0.5482(3) -0.4473(3) 0.9562(3) 0.0410(6) Uani 1 1 d .
H4A H 0.4801 -0.3528 0.8821 0.049 Uiso 1 1 calc R
H4B H 0.6301 -0.5123 0.9161 0.049 Uiso 1 1 calc R
C5 C 0.1156(2) 0.1757(3) 0.7319(2) 0.0311(5) Uani 1 1 d .
C6 C 0.2128(3) 0.1493(3) 0.6233(2) 0.0385(5) Uani 1 1 d .
C7 C 0.2713(3) 0.2644(3) 0.5277(2) 0.0460(6) Uani 1 1 d .
H7 H 0.3360 0.2388 0.4615 0.055 Uiso 1 1 calc R
C8 C 0.2311(3) 0.4201(3) 0.5327(2) 0.0438(6) Uani 1 1 d .
C9 C 0.1386(3) 0.4587(3) 0.6313(2) 0.0412(6) Uani 1 1 d .
H9 H 0.1128 0.5641 0.6325 0.049 Uiso 1 1 calc R
C10 C 0.0837(3) 0.3393(3) 0.7297(2) 0.0337(5) Uani 1 1 d .

loop_
_atom_site_aniso_label
_atom_site_aniso_U_11
_atom_site_aniso_U_22
_atom_site_aniso_U_33
_atom_site_aniso_U_23
_atom_site_aniso_U_13
_atom_site_aniso_U_12
Cu1 0.0267(2) 0.02584(19) 0.0254(2) -0.00994(15) 0.00486(14) -0.00781(15)
S1 0.0378(3) 0.0432(3) 0.0484(4) -0.0193(3) -0.0045(3) -0.0150(3)
S2 0.0258(3) 0.0498(4) 0.0788(5) -0.0345(4) 0.0050(3) -0.0085(3)
O1 0.0466(9) 0.0356(8) 0.0293(8) -0.0140(7) 0.0116(7) -0.0175(7)
O2 0.089(2) 0.0674(17) 0.147(3) -0.0454(18) 0.0446(19) -0.0033(15)
O3 0.128(2) 0.118(2) 0.138(3) -0.101(2) 0.055(2) -0.071(2)
O4 0.186(3) 0.121(2) 0.0786(19) -0.0433(17) 0.086(2) -0.103(2)
O5 0.142(3) 0.0624(16) 0.103(2) -0.0129(15) 0.055(2) -0.0550(17)
O6 0.1066(19) 0.0324(10) 0.0966(18) -0.0230(11) 0.0523(15) -0.0107(11)
O7 0.0631(12) 0.0376(9) 0.0422(10) -0.0183(8) 0.0211(9) -0.0189(9)
N1 0.0305(9) 0.0296(9) 0.0347(10) -0.0151(8) 0.0052(8) -0.0082(8)
N2 0.0279(9) 0.0350(10) 0.0407(11) -0.0204(9) 0.0050(8) -0.0079(8)
N3 0.0802(19) 0.0591(15) 0.0463(14) -0.0291(12) 0.0313(13) -0.0283(15)
N4 0.0715(17) 0.0727(19) 0.0428(14) -0.0053(13) 0.0152(12) -0.0417(15)
N5 0.0364(11) 0.0315(10) 0.0477(12) -0.0150(9) 0.0096(9) -0.0093(9)
C1 0.0570(16) 0.0448(14) 0.0482(15) -0.0276(12) 0.0063(12) -0.0182(12)
C2 0.0387(12) 0.0296(11) 0.0338(12) -0.0113(9) 0.0037(9) -0.0142(10)
C3 0.0308(12) 0.0326(11) 0.0425(13) -0.0138(10) 0.0055(10) -0.0134(10)
C4 0.0378(13) 0.0393(13) 0.0498(14) -0.0224(11) 0.0139(11) -0.0138(11)
C5 0.0272(11) 0.0360(12) 0.0250(11) -0.0088(9) 0.0011(8) -0.0078(9)
C6 0.0396(13) 0.0450(13) 0.0303(12) -0.0158(10) 0.0060(10) -0.0127(11)
C7 0.0442(14) 0.0636(17) 0.0280(12) -0.0142(12) 0.0099(10) -0.0211(13)
C8 0.0413(13) 0.0488(15) 0.0311(13) -0.0006(11) 0.0028(10) -0.0206(12)
C9 0.0390(13) 0.0363(12) 0.0388(13) -0.0046(10) -0.0006(10) -0.0120(11)
C10 0.0294(11) 0.0331(11) 0.0328(12) -0.0091(9) 0.0041(9) -0.0082(9)

loop_
_atom_type_symbol
_atom_type_description
_atom_type_scat_dispersion_real
_atom_type_scat_dispersion_imag
_atom_type_scat_source
C C 0.0033 0.0016 'International Tables Vol C Tables 4.2.6.8 and 6.1.1.4'
H H 0.0000 0.0000 'International Tables Vol C Tables 4.2.6.8 and 6.1.1.4'
N N 0.0061 0.0033 'International Tables Vol C Tables 4.2.6.8 and 6.1.1.4'
O O 0.0106 0.0060 'International Tables Vol C Tables 4.2.6.8 and 6.1.1.4'
S S 0.1246 0.1234 'International Tables Vol C Tables 4.2.6.8 and 6.1.1.4'
Cu Cu 0.3201 1.2651 'International Tables Vol C Tables 4.2.6.8 and 6.1.1.4'

loop_
_geom_angle_atom_site_label_1
_geom_angle_atom_site_label_2
_geom_angle_atom_site_label_3
_geom_angle
_geom_angle_site_symmetry_1
_geom_angle_site_symmetry_3
O1 Cu1 O1 180.0 . 2_557
O1 Cu1 N1 90.10(7) . 2_557
O1 Cu1 N1 89.90(7) 2_557 2_557
O1 Cu1 N1 89.90(7) . .
O1 Cu1 N1 90.10(7) 2_557 .
N1 Cu1 N1 180.0 2_557 .
O1 Cu1 O7 79.46(6) . .
O1 Cu1 O7 100.54(6) 2_557 .
N1 Cu1 O7 88.34(7) 2_557 .
N1 Cu1 O7 91.66(7) . .
O1 Cu1 O7 100.54(6) . 2_557
O1 Cu1 O7 79.46(6) 2_557 2_557
N1 Cu1 O7 91.66(7) 2_557 2_557
N1 Cu1 O7 88.34(7) . 2_557
O7 Cu1 O7 180.00(9) . 2_557
C2 S1 C3 88.03(11) . .
C3 S2 C4 100.08(11) . .
C5 O1 Cu1 135.54(14) . .
N5 O7 Cu1 129.47(14) . .
C2 N1 N2 114.96(18) . .
C2 N1 Cu1 131.47(15) . .
N2 N1 Cu1 113.45(13) . .
C3 N2 N1 110.79(18) . .
O3 N3 O2 124.5(3) . .
O3 N3 C6 118.5(3) . .
O2 N3 C6 117.0(3) . .
O4 N4 O5 123.2(3) . .
O4 N4 C8 118.2(3) . .
O5 N4 C8 118.5(3) . .
O6 N5 O7 121.5(2) . .
O6 N5 C10 117.8(2) . .
O7 N5 C10 120.66(18) . .
C2 C1 H1A 109.5 . .
C2 C1 H1B 109.5 . .
H1A C1 H1B 109.5 . .
C2 C1 H1C 109.5 . .
H1A C1 H1C 109.5 . .
H1B C1 H1C 109.5 . .
N1 C2 C1 125.9(2) . .
N1 C2 S1 111.83(17) . .
C1 C2 S1 122.19(18) . .
N2 C3 S1 114.37(17) . .
N2 C3 S2 124.88(18) . .
S1 C3 S2 120.76(13) . .
C4 C4 S2 111.8(2) 2_647 .
C4 C4 H4A 109.3 2_647 .
S2 C4 H4A 109.3 . .
C4 C4 H4B 109.3 2_647 .
S2 C4 H4B 109.3 . .
H4A C4 H4B 107.9 . .
O1 C5 C10 128.3(2) . .
O1 C5 C6 119.3(2) . .
C10 C5 C6 112.5(2) . .
C7 C6 C5 125.0(2) . .
C7 C6 N3 117.9(2) . .
C5 C6 N3 116.9(2) . .
C6 C7 C8 118.0(2) . .
C6 C7 H7 121.0 . .
C8 C7 H7 121.0 . .
C9 C8 C7 121.7(2) . .
C9 C8 N4 119.0(3) . .
C7 C8 N4 119.3(2) . .
C8 C9 C10 119.5(2) . .
C8 C9 H9 120.2 . .
C10 C9 H9 120.2 . .
C9 C10 C5 123.2(2) . .
C9 C10 N5 115.7(2) . .
C5 C10 N5 121.13(19) . .

loop_
_geom_bond_atom_site_label_1
_geom_bond_atom_site_label_2
_geom_bond_distance
_geom_bond_site_symmetry_2
Cu1 O1 1.9378(15) .
Cu1 O1 1.9379(15) 2_557
Cu1 N1 2.0131(18) 2_557
Cu1 N1 2.0131(18) .
Cu1 O7 2.4051(17) .
Cu1 O7 2.4052(17) 2_557
S1 C2 1.726(2) .
S1 C3 1.728(2) .
S2 C3 1.743(2) .
S2 C4 1.815(3) .
O1 C5 1.269(3) .
O2 N3 1.219(4) .
O3 N3 1.208(4) .
O4 N4 1.203(4) .
O5 N4 1.213(4) .
O6 N5 1.218(3) .
O7 N5 1.224(3) .
N1 C2 1.303(3) .
N1 N2 1.389(2) .
N2 C3 1.299(3) .
N3 C6 1.464(3) .
N4 C8 1.466(3) .
N5 C10 1.461(3) .
C1 C2 1.489(3) .
C1 H1A 0.9600 .
C1 H1B 0.9600 .
C1 H1C 0.9600 .
C4 C4 1.513(5) 2_647
C4 H4A 0.9700 .
C4 H4B 0.9700 .
C5 C10 1.436(3) .
C5 C6 1.441(3) .
C6 C7 1.372(4) .
C7 C8 1.387(4) .
C7 H7 0.9300 .
C8 C9 1.370(4) .
C9 C10 1.390(3) .
C9 H9 0.9300 .

loop_
_geom_torsion_atom_site_label_1
_geom_torsion_atom_site_label_2
_geom_torsion_atom_site_label_3
_geom_torsion_atom_site_label_4
_geom_torsion
_geom_torsion_site_symmetry_1
_geom_torsion_site_symmetry_4
O1 Cu1 O1 C5 -18(16) 2_557 .
N1 Cu1 O1 C5 107.4(2) 2_557 .
N1 Cu1 O1 C5 -72.6(2) . .
O7 Cu1 O1 C5 19.1(2) . .
O7 Cu1 O1 C5 -160.9(2) 2_557 .
O1 Cu1 O7 N5 2.2(2) . .
O1 Cu1 O7 N5 -177.8(2) 2_557 .
N1 Cu1 O7 N5 -88.2(2) 2_557 .
N1 Cu1 O7 N5 91.8(2) . .
O7 Cu1 O7 N5 180(6) 2_557 .
O1 Cu1 N1 C2 131.1(2) . .
O1 Cu1 N1 C2 -48.9(2) 2_557 .
N1 Cu1 N1 C2 -28(9) 2_557 .
O7 Cu1 N1 C2 51.7(2) . .
O7 Cu1 N1 C2 -128.3(2) 2_557 .
O1 Cu1 N1 N2 -53.11(14) . .
O1 Cu1 N1 N2 126.89(14) 2_557 .
N1 Cu1 N1 N2 148(9) 2_557 .
O7 Cu1 N1 N2 -132.56(14) . .
O7 Cu1 N1 N2 47.44(14) 2_557 .
C2 N1 N2 C3 0.6(3) . .
Cu1 N1 N2 C3 -175.93(15) . .
Cu1 O7 N5 O6 160.9(2) . .
Cu1 O7 N5 C10 -18.7(3) . .
N2 N1 C2 C1 -177.5(2) . .
Cu1 N1 C2 C1 -1.8(4) . .
N2 N1 C2 S1 0.5(2) . .
Cu1 N1 C2 S1 176.19(11) . .
C3 S1 C2 N1 -1.02(17) . .
C3 S1 C2 C1 177.1(2) . .
N1 N2 C3 S1 -1.4(2) . .
N1 N2 C3 S2 178.38(16) . .
C2 S1 C3 N2 1.39(18) . .
C2 S1 C3 S2 -178.38(15) . .
C4 S2 C3 N2 -8.3(2) . .
C4 S2 C3 S1 171.48(14) . .
C3 S2 C4 C4 -71.1(3) . 2_647
Cu1 O1 C5 C10 -23.2(3) . .
Cu1 O1 C5 C6 156.86(17) . .
O1 C5 C6 C7 -179.5(2) . .
C10 C5 C6 C7 0.6(3) . .
O1 C5 C6 N3 -3.9(3) . .
C10 C5 C6 N3 176.2(2) . .
O3 N3 C6 C7 -124.8(3) . .
O2 N3 C6 C7 55.2(4) . .
O3 N3 C6 C5 59.3(4) . .
O2 N3 C6 C5 -120.7(3) . .
C5 C6 C7 C8 -1.8(4) . .
N3 C6 C7 C8 -177.4(2) . .
C6 C7 C8 C9 1.4(4) . .
C6 C7 C8 N4 -178.4(2) . .
O4 N4 C8 C9 -179.1(3) . .
O5 N4 C8 C9 -1.8(4) . .
O4 N4 C8 C7 0.8(4) . .
O5 N4 C8 C7 178.0(3) . .
C7 C8 C9 C10 0.3(4) . .
N4 C8 C9 C10 -179.9(2) . .
C8 C9 C10 C5 -1.6(4) . .
C8 C9 C10 N5 -179.7(2) . .
O1 C5 C10 C9 -178.7(2) . .
C6 C5 C10 C9 1.2(3) . .
O1 C5 C10 N5 -0.8(3) . .
C6 C5 C10 N5 179.1(2) . .
O6 N5 C10 C9 18.7(3) . .
O7 N5 C10 C9 -161.6(2) . .
O6 N5 C10 C5 -159.3(2) . .
O7 N5 C10 C5 20.3(3) . .
